data_4023170
loop_
_publ_author_name
'Akemi Ryoda'
'Nana Yajima'
'Toyokazu Haga'
'Takuya Kumamoto'
'Waka Nakanishi'
'Masatoshi Kawahata'
'Kentaro Yamaguchi'
'Tsutomu Ishikawa'

_publ_contact_author_address
;Graduate School of Pharmaceutical Sciences
Chiba University
1-33 Yayoi-cho
Inage-ku
Chiba-shi
Chiba 263-8522
Japan
;
_publ_contact_author_email benti@p.chiba-u.ac.jp
_publ_contact_author_fax 81(43)2902910
_publ_contact_author_name 'Professor Tsutomu Ishikawa'
_publ_contact_author_phone 81(43)2902910
_publ_section_title
;
 Optical Resolution of (\+-)-1,2-Bis(2-methylphenyl)ethylene-1,2-diamine
 as a Chiral Framework for 2-Iminoimidazolidine with 2-Methylphenyl
 Pendant and the Guanidine-Catalyzed Asymmetric Michael Reaction
 of tert-Butyl Diphenyliminoacetate and Ethyl Acrylate
;
_journal_name_full 'Journal of Organic Chemistry'
_journal_page_first 133
_journal_page_last 141
_journal_paper_doi 10.1021/jo701923z
_journal_volume 73
_journal_year 2008
_chemical_absolute_configuration rmad
_chemical_formula_moiety '2(C16 H16 N2), 4(C10 H15 O4 S), 5(C6 H6)'
_chemical_formula_sum 'C102 H134 N4 O16 S4'
_chemical_formula_weight 1800.37
_chemical_name_common 'Tri(1S)-(+)-10-CSA Salt'
_chemical_name_systematic
; 
 ? 
;
_space_group_IT_number 1
_symmetry_cell_setting triclinic
_symmetry_space_group_name_Hall 'P 1'
_symmetry_space_group_name_H-M 'P 1'
_atom_sites_solution_hydrogens geom
_atom_sites_solution_primary direct
_atom_sites_solution_secondary difmap
_audit_creation_method SHELXL-97
_cell_angle_alpha 105.818(4)
_cell_angle_beta 99.498(4)
_cell_angle_gamma 114.094(2)
_cell_formula_units_Z 1
_cell_length_a 13.038(3)
_cell_length_b 14.627(3)
_cell_length_c 16.662(6)
_cell_measurement_reflns_used 5736
_cell_measurement_temperature 90
_cell_measurement_theta_max 21.89
_cell_measurement_theta_min 2.18
_cell_volume 2649.2(13)
_computing_cell_refinement SMART
_computing_data_collection 'SMART (Bruker, 1998)'
_computing_data_reduction 'SAINT (Bruker, 1998)'
_computing_molecular_graphics 'ORTEP-3 for Windows (Farrugia, 1997)'
_computing_publication_material 'SHELXL-97 (Sheldrick, 1997)'
_computing_structure_refinement 'SHELXL-97 (Sheldrick, 1997)'
_computing_structure_solution 'SHELXS-97 (Sheldrick, 1990)'
_diffrn_ambient_temperature 90
_diffrn_measured_fraction_theta_full 1.000
_diffrn_measured_fraction_theta_max 1.000
_diffrn_measurement_device_type 'Bruker APEX II CCD area detector'
_diffrn_measurement_method '\f and \w scans'
_diffrn_radiation_monochromator graphite
_diffrn_radiation_source 'fine-focus sealed tube'
_diffrn_radiation_type MoK\a
_diffrn_radiation_wavelength 0.71073
_diffrn_reflns_av_R_equivalents 0.0280
_diffrn_reflns_av_sigmaI/netI 0.0596
_diffrn_reflns_limit_h_max 13
_diffrn_reflns_limit_h_min -13
_diffrn_reflns_limit_k_max 15
_diffrn_reflns_limit_k_min -15
_diffrn_reflns_limit_l_max 17
_diffrn_reflns_limit_l_min -17
_diffrn_reflns_number 19659
_diffrn_reflns_theta_full 22.22
_diffrn_reflns_theta_max 22.22
_diffrn_reflns_theta_min 1.65
_diffrn_standards_decay_% 0
_diffrn_standards_number 0
_exptl_absorpt_coefficient_mu 0.150
_exptl_absorpt_correction_T_max 0.9925
_exptl_absorpt_correction_T_min 0.9423
_exptl_absorpt_correction_type empirical
_exptl_absorpt_process_details 'SADABS Sheldrick 1996'
_exptl_crystal_colour colourless
_exptl_crystal_density_diffrn 1.128
_exptl_crystal_density_method 'not measured'
_exptl_crystal_description needle
_exptl_crystal_F_000 966
_exptl_crystal_size_max 0.40
_exptl_crystal_size_mid 0.08
_exptl_crystal_size_min 0.05
_platon_squeeze_details
;
;
_refine_diff_density_max 0.372
_refine_diff_density_min -0.263
_refine_diff_density_rms 0.047
_refine_ls_abs_structure_details 'Flack H D (1983), Acta Cryst. A39, 876-881'
_refine_ls_abs_structure_Flack 0.04(6)
_refine_ls_extinction_method none
_refine_ls_goodness_of_fit_ref 1.070
_refine_ls_hydrogen_treatment constr
_refine_ls_matrix_type full
_refine_ls_number_parameters 1147
_refine_ls_number_reflns 13233
_refine_ls_number_restraints 3
_refine_ls_restrained_S_all 1.070
_refine_ls_R_factor_all 0.0598
_refine_ls_R_factor_gt 0.0481
_refine_ls_shift/su_max 0.001
_refine_ls_shift/su_mean 0.000
_refine_ls_structure_factor_coef Fsqd
_refine_ls_weighting_details 'calc w=1/[\s^2^(Fo^2^)+(0.0677P)^2^+0.0000P] where P=(Fo^2^+2Fc^2^)/3'
_refine_ls_weighting_scheme calc
_refine_ls_wR_factor_gt 0.1146
_refine_ls_wR_factor_ref 0.1207
_reflns_number_gt 11194
_reflns_number_total 13233
_reflns_threshold_expression I>2\s(I)
_cod_data_source_file jo701923z-File001.cif
_cod_data_source_block AR02112A
_cod_database_code 4023170

loop_
_symmetry_equiv_pos_as_xyz
'x, y, z'

loop_
_atom_site_label
_atom_site_type_symbol
_atom_site_fract_x
_atom_site_fract_y
_atom_site_fract_z
_atom_site_U_iso_or_equiv
_atom_site_adp_type
_atom_site_occupancy
_atom_site_symmetry_multiplicity
_atom_site_calc_flag
_atom_site_refinement_flags
_atom_site_disorder_assembly
_atom_site_disorder_group
C1 C 0.5563(4) -0.0961(4) 0.5389(3) 0.0306(10) Uani 1 1 d . . .
H1 H 0.5863 -0.1059 0.4874 0.037 Uiso 1 1 calc R . .
C2 C 0.5355(4) -0.1899(4) 0.5651(3) 0.0421(13) Uani 1 1 d . . .
C3 C 0.5644(5) -0.2689(4) 0.5264(4) 0.0645(18) Uani 1 1 d . . .
C4 C 0.5417(7) -0.3546(5) 0.5559(6) 0.089(3) Uani 1 1 d . . .
H4 H 0.5584 -0.4107 0.5286 0.106 Uiso 1 1 calc R . .
C5 C 0.4947(7) -0.3573(6) 0.6252(7) 0.102(3) Uani 1 1 d . . .
H5 H 0.4786 -0.4164 0.6435 0.122 Uiso 1 1 calc R . .
C6 C 0.4714(5) -0.2783(5) 0.6670(5) 0.075(2) Uani 1 1 d . . .
H6 H 0.4423 -0.2798 0.7156 0.090 Uiso 1 1 calc R . .
C7 C 0.4916(4) -0.1948(4) 0.6365(4) 0.0536(15) Uani 1 1 d . . .
H7 H 0.4750 -0.1390 0.6648 0.064 Uiso 1 1 calc R . .
C8 C 0.4375(3) -0.0954(3) 0.5085(3) 0.0257(10) Uani 1 1 d . . .
H8 H 0.4024 -0.0949 0.5575 0.031 Uiso 1 1 calc R . .
C9 C 0.3527(4) -0.1972(4) 0.4306(3) 0.0335(11) Uani 1 1 d . . .
C10 C 0.2444(4) -0.2690(4) 0.4333(3) 0.0440(13) Uani 1 1 d . . .
C11 C 0.1721(6) -0.3628(5) 0.3599(4) 0.0768(19) Uani 1 1 d . . .
H11 H 0.0998 -0.4136 0.3624 0.092 Uiso 1 1 calc R . .
C12 C 0.1998(6) -0.3856(5) 0.2843(5) 0.085(2) Uani 1 1 d . . .
H12 H 0.1466 -0.4501 0.2349 0.102 Uiso 1 1 calc R . .
C13 C 0.3071(6) -0.3132(5) 0.2799(4) 0.0690(17) Uani 1 1 d . . .
H13 H 0.3277 -0.3278 0.2274 0.083 Uiso 1 1 calc R . .
C14 C 0.3835(4) -0.2197(4) 0.3531(3) 0.0456(13) Uani 1 1 d . . .
H14 H 0.4571 -0.1704 0.3509 0.055 Uiso 1 1 calc R . .
C15 C 0.6208(6) -0.2632(5) 0.4538(4) 0.081(2) Uani 1 1 d . . .
H15A H 0.6955 -0.1956 0.4756 0.097 Uiso 1 1 calc R . .
H15B H 0.5671 -0.2659 0.4036 0.097 Uiso 1 1 calc R . .
H15C H 0.6363 -0.3247 0.4354 0.097 Uiso 1 1 calc R . .
C16 C 0.2025(4) -0.2464(4) 0.5113(4) 0.0508(14) Uani 1 1 d . . .
H16C H 0.1221 -0.3041 0.4984 0.061 Uiso 1 1 calc R . .
H16B H 0.2023 -0.1770 0.5245 0.061 Uiso 1 1 calc R . .
H16A H 0.2556 -0.2434 0.5622 0.061 Uiso 1 1 calc R . .
C17 C 0.1348(3) 0.2385(3) 0.5629(3) 0.0226(9) Uani 1 1 d . . .
H17 H 0.1807 0.2335 0.5209 0.027 Uiso 1 1 calc R . .
C18 C 0.1189(3) 0.3366(3) 0.5737(3) 0.0266(10) Uani 1 1 d . . .
C19 C 0.1728(3) 0.4079(3) 0.5328(3) 0.0278(10) Uani 1 1 d . . .
C20 C 0.1520(4) 0.4959(3) 0.5444(3) 0.0318(11) Uani 1 1 d . . .
H20 H 0.1871 0.5446 0.5171 0.038 Uiso 1 1 calc R . .
C21 C 0.0824(4) 0.5158(4) 0.5939(3) 0.0371(11) Uani 1 1 d . . .
H21 H 0.0712 0.5774 0.6006 0.045 Uiso 1 1 calc R . .
C22 C 0.0296(4) 0.4459(4) 0.6334(3) 0.0370(12) Uani 1 1 d . . .
H22 H -0.0185 0.4586 0.6673 0.044 Uiso 1 1 calc R . .
C23 C 0.0472(4) 0.3564(4) 0.6230(3) 0.0303(11) Uani 1 1 d . . .
H23 H 0.0102 0.3077 0.6497 0.036 Uiso 1 1 calc R . .
C24 C 0.2020(4) 0.2421(3) 0.6505(3) 0.0265(10) Uani 1 1 d . . .
H24 H 0.1522 0.2402 0.6903 0.032 Uiso 1 1 calc R . .
C25 C 0.3208(4) 0.3432(3) 0.6968(3) 0.0259(10) Uani 1 1 d . . .
C26 C 0.3427(4) 0.4213(3) 0.7765(3) 0.0302(10) Uani 1 1 d . . .
C27 C 0.4552(4) 0.5105(4) 0.8169(3) 0.0396(12) Uani 1 1 d . . .
H27 H 0.4702 0.5647 0.8709 0.047 Uiso 1 1 calc R . .
C28 C 0.5442(4) 0.5223(4) 0.7811(3) 0.0424(12) Uani 1 1 d . . .
H28 H 0.6203 0.5835 0.8106 0.051 Uiso 1 1 calc R . .
C29 C 0.5237(4) 0.4450(4) 0.7015(3) 0.0361(11) Uani 1 1 d . . .
H29 H 0.5856 0.4529 0.6763 0.043 Uiso 1 1 calc R . .
C30 C 0.4125(3) 0.3563(3) 0.6594(3) 0.0285(10) Uani 1 1 d . . .
H30 H 0.3977 0.3037 0.6045 0.034 Uiso 1 1 calc R . .
C31 C 0.2467(4) 0.3890(4) 0.4766(3) 0.0369(11) Uani 1 1 d . . .
H31A H 0.1986 0.3192 0.4273 0.044 Uiso 1 1 calc R . .
H31B H 0.3144 0.3885 0.5118 0.044 Uiso 1 1 calc R . .
H31C H 0.2752 0.4469 0.4540 0.044 Uiso 1 1 calc R . .
C32 C 0.2484(4) 0.4082(4) 0.8227(3) 0.0365(11) Uani 1 1 d . . .
H32A H 0.2225 0.3403 0.8326 0.044 Uiso 1 1 calc R . .
H32B H 0.1805 0.4069 0.7859 0.044 Uiso 1 1 calc R . .
H32C H 0.2817 0.4690 0.8793 0.044 Uiso 1 1 calc R . .
C33 C 0.7027(4) 0.2738(4) 0.2416(3) 0.0487(13) Uani 1 1 d . . .
H33A H 0.7143 0.3212 0.2083 0.058 Uiso 1 1 calc R . .
H33B H 0.6893 0.3061 0.2960 0.058 Uiso 1 1 calc R . .
H33C H 0.6338 0.2030 0.2061 0.058 Uiso 1 1 calc R . .
C34 C 0.9165(5) 0.3722(5) 0.3165(4) 0.074(2) Uani 1 1 d . . .
H34A H 0.8985 0.4080 0.3669 0.089 Uiso 1 1 calc R . .
H34B H 0.9299 0.4146 0.2791 0.089 Uiso 1 1 calc R . .
H34C H 0.9878 0.3668 0.3374 0.089 Uiso 1 1 calc R . .
C35 C 0.8136(4) 0.2601(4) 0.2642(3) 0.0415(12) Uani 1 1 d . . .
C36 C 0.8304(4) 0.1937(5) 0.1829(3) 0.0511(15) Uani 1 1 d . . .
H36 H 0.8425 0.2269 0.1378 0.061 Uiso 1 1 calc R . .
C37 C 0.9335(4) 0.1785(6) 0.2231(3) 0.0609(17) Uani 1 1 d . . .
H37A H 0.9287 0.1105 0.1858 0.073 Uiso 1 1 calc R . .
H37B H 1.0106 0.2400 0.2322 0.073 Uiso 1 1 calc R . .
C38 C 0.9157(4) 0.1742(4) 0.3100(3) 0.0375(12) Uani 1 1 d . . .
C39 C 0.8005(3) 0.1789(3) 0.3099(3) 0.0261(10) Uani 1 1 d . . .
C40 C 0.7023(4) 0.0702(4) 0.2355(3) 0.0307(10) Uani 1 1 d . . .
H40A H 0.7117 0.0083 0.2415 0.037 Uiso 1 1 calc R . .
H40B H 0.6226 0.0586 0.2375 0.037 Uiso 1 1 calc R . .
C41 C 0.7200(4) 0.0829(5) 0.1501(3) 0.0484(14) Uani 1 1 d . . .
H41A H 0.6509 0.0821 0.1142 0.058 Uiso 1 1 calc R . .
H41B H 0.7336 0.0249 0.1149 0.058 Uiso 1 1 calc R . .
C42 C 0.7846(4) 0.2083(3) 0.4007(3) 0.0281(10) Uani 1 1 d . . .
H42A H 0.7357 0.2453 0.4013 0.034 Uiso 1 1 calc R . .
H42B H 0.8633 0.2607 0.4446 0.034 Uiso 1 1 calc R . .
C43 C 0.6827(4) 0.3159(4) 1.0131(3) 0.0460(13) Uani 1 1 d . . .
H43A H 0.7194 0.3637 1.0753 0.055 Uiso 1 1 calc R . .
H43B H 0.7322 0.3465 0.9792 0.055 Uiso 1 1 calc R . .
H43C H 0.6750 0.2444 1.0063 0.055 Uiso 1 1 calc R . .
C44 C 0.5732(4) 0.4151(4) 0.9849(3) 0.0430(12) Uani 1 1 d . . .
H44A H 0.6277 0.4447 0.9536 0.052 Uiso 1 1 calc R . .
H44B H 0.6045 0.4643 1.0466 0.052 Uiso 1 1 calc R . .
H44C H 0.4957 0.4069 0.9579 0.052 Uiso 1 1 calc R . .
C45 C 0.5603(4) 0.3049(4) 0.9797(3) 0.0328(11) Uani 1 1 d . . .
C46 C 0.4708(4) 0.2468(4) 1.0240(3) 0.0322(11) Uani 1 1 d . . .
H46 H 0.4935 0.2857 1.0888 0.039 Uiso 1 1 calc R . .
C47 C 0.3523(4) 0.2327(4) 0.9697(3) 0.0340(11) Uani 1 1 d . . .
H47A H 0.2832 0.1702 0.9701 0.041 Uiso 1 1 calc R . .
H47B H 0.3443 0.2987 0.9919 0.041 Uiso 1 1 calc R . .
C48 C 0.3658(4) 0.2132(3) 0.8799(3) 0.0243(10) Uani 1 1 d . . .
C49 C 0.4855(3) 0.2148(3) 0.8860(3) 0.0254(10) Uani 1 1 d . . .
C50 C 0.4687(4) 0.1112(4) 0.9019(3) 0.0308(11) Uani 1 1 d . . .
H50A H 0.5365 0.0980 0.8972 0.037 Uiso 1 1 calc R . .
H50B H 0.3949 0.0475 0.8593 0.037 Uiso 1 1 calc R . .
C51 C 0.4615(4) 0.1355(4) 0.9970(3) 0.0377(12) Uani 1 1 d . . .
H51A H 0.3855 0.0815 0.9981 0.045 Uiso 1 1 calc R . .
H51B H 0.5275 0.1356 1.0362 0.045 Uiso 1 1 calc R . .
C52 C 0.5336(3) 0.2369(3) 0.8111(3) 0.0275(10) Uani 1 1 d . . .
H52A H 0.6212 0.2759 0.8344 0.033 Uiso 1 1 calc R . .
H52B H 0.5083 0.2859 0.7939 0.033 Uiso 1 1 calc R . .
C53 C 0.1336(5) -0.1737(4) 0.1493(4) 0.0486(13) Uani 1 1 d . . .
H53A H 0.1111 -0.2193 0.0874 0.058 Uiso 1 1 calc R . .
H53B H 0.0698 -0.2055 0.1732 0.058 Uiso 1 1 calc R . .
H53C H 0.2063 -0.1689 0.1825 0.058 Uiso 1 1 calc R . .
C54 C 0.0400(4) -0.0720(4) 0.1057(3) 0.0427(12) Uani 1 1 d . . .
H54A H -0.0246 -0.1101 0.1267 0.051 Uiso 1 1 calc R . .
H54B H 0.0210 -0.1122 0.0430 0.051 Uiso 1 1 calc R . .
H54C H 0.0502 0.0007 0.1148 0.051 Uiso 1 1 calc R . .
C55 C 0.1541(4) -0.0632(4) 0.1566(3) 0.0352(11) Uani 1 1 d . . .
C56 C 0.2652(4) 0.0005(4) 0.1305(3) 0.0415(12) Uani 1 1 d . . .
H56 H 0.2601 -0.0346 0.0683 0.050 Uiso 1 1 calc R . .
C57 C 0.2733(5) 0.1103(4) 0.1527(3) 0.0480(13) Uani 1 1 d . . .
H57A H 0.2198 0.1124 0.1044 0.058 Uiso 1 1 calc R . .
H57B H 0.3553 0.1670 0.1654 0.058 Uiso 1 1 calc R . .
C58 C 0.2344(4) 0.1238(4) 0.2341(3) 0.0433(12) Uani 1 1 d . . .
C59 C 0.2054(3) 0.0213(4) 0.2515(3) 0.0322(11) Uani 1 1 d . . .
C60 C 0.3288(4) 0.0283(5) 0.2835(3) 0.0479(14) Uani 1 1 d . . .
H60A H 0.3861 0.0999 0.3298 0.057 Uiso 1 1 calc R . .
H60B H 0.3226 -0.0287 0.3067 0.057 Uiso 1 1 calc R . .
C61 C 0.3660(4) 0.0107(5) 0.1989(3) 0.0449(13) Uani 1 1 d . . .
H61A H 0.4420 0.0730 0.2072 0.054 Uiso 1 1 calc R . .
H61B H 0.3738 -0.0560 0.1820 0.054 Uiso 1 1 calc R . .
C62 C 0.1226(4) 0.0032(4) 0.3096(3) 0.0346(11) Uani 1 1 d . . .
H62A H 0.0515 -0.0680 0.2762 0.041 Uiso 1 1 calc R . .
H62B H 0.0959 0.0585 0.3165 0.041 Uiso 1 1 calc R . .
C63 C -0.0674(4) -0.2411(4) 0.6153(3) 0.0386(12) Uani 1 1 d . . .
H63A H -0.0614 -0.3063 0.5877 0.046 Uiso 1 1 calc R . .
H63B H -0.0384 -0.1909 0.5855 0.046 Uiso 1 1 calc R . .
H63C H -0.1503 -0.2609 0.6104 0.046 Uiso 1 1 calc R . .
C64 C 0.1380(4) -0.1353(4) 0.7190(3) 0.0353(11) Uani 1 1 d . . .
H64A H 0.1549 -0.0827 0.6906 0.042 Uiso 1 1 calc R . .
H64B H 0.1568 -0.1916 0.6898 0.042 Uiso 1 1 calc R . .
H64C H 0.1863 -0.0986 0.7811 0.042 Uiso 1 1 calc R . .
C65 C 0.0071(4) -0.1867(3) 0.7121(3) 0.0294(10) Uani 1 1 d . . .
C66 C -0.0273(4) -0.2694(3) 0.7593(3) 0.0320(11) Uani 1 1 d . . .
H66 H -0.0168 -0.3341 0.7340 0.038 Uiso 1 1 calc R . .
C67 C 0.0464(4) -0.1991(4) 0.8546(3) 0.0398(12) Uani 1 1 d . . .
H67A H 0.1269 -0.1916 0.8667 0.048 Uiso 1 1 calc R . .
H67B H 0.0083 -0.2287 0.8950 0.048 Uiso 1 1 calc R . .
C68 C 0.0496(4) -0.0912(4) 0.8628(3) 0.0309(10) Uani 1 1 d . . .
C69 C -0.0240(4) -0.1081(3) 0.7733(3) 0.0282(10) Uani 1 1 d . . .
C70 C -0.1532(4) -0.1845(4) 0.7674(3) 0.0391(12) Uani 1 1 d . . .
H70A H -0.1703 -0.1579 0.8223 0.047 Uiso 1 1 calc R . .
H70B H -0.2117 -0.1906 0.7174 0.047 Uiso 1 1 calc R . .
C71 C -0.1555(4) -0.2946(4) 0.7536(3) 0.0431(12) Uani 1 1 d . . .
H71A H -0.1788 -0.3208 0.8000 0.052 Uiso 1 1 calc R . .
H71B H -0.2111 -0.3498 0.6955 0.052 Uiso 1 1 calc R . .
C72 C -0.0013(4) 0.0023(3) 0.7715(3) 0.0285(10) Uani 1 1 d . . .
H72A H 0.0855 0.0485 0.7896 0.034 Uiso 1 1 calc R . .
H72B H -0.0294 0.0349 0.8173 0.034 Uiso 1 1 calc R . .
C73 C 0.6883(5) -0.0046(5) 0.8758(3) 0.0465(13) Uani 1 1 d . . .
H73 H 0.6115 -0.0310 0.8372 0.056 Uiso 1 1 calc R . .
C74 C 0.7101(5) -0.0651(5) 0.9188(3) 0.0507(14) Uani 1 1 d . . .
H74 H 0.6482 -0.1343 0.9090 0.061 Uiso 1 1 calc R . .
C75 C 0.8215(5) -0.0274(5) 0.9767(3) 0.0499(14) Uani 1 1 d . . .
H75 H 0.8359 -0.0697 1.0068 0.060 Uiso 1 1 calc R . .
C76 C 0.9102(5) 0.0725(5) 0.9893(3) 0.0511(14) Uani 1 1 d . . .
H76 H 0.9870 0.0992 1.0282 0.061 Uiso 1 1 calc R . .
C77 C 0.8895(5) 0.1341(5) 0.9464(3) 0.0514(14) Uani 1 1 d . . .
H77 H 0.9510 0.2035 0.9561 0.062 Uiso 1 1 calc R . .
C78 C 0.7770(5) 0.0933(5) 0.8885(3) 0.0499(14) Uani 1 1 d . . .
H78 H 0.7623 0.1348 0.8576 0.060 Uiso 1 1 calc R . .
C79 C 0.9154(7) 0.3347(6) 0.8211(7) 0.084(2) Uani 1 1 d . . .
H79 H 0.9343 0.2779 0.8016 0.101 Uiso 1 1 calc R . .
C80 C 0.9631(6) 0.4047(9) 0.9058(7) 0.101(3) Uani 1 1 d . . .
H80 H 1.0148 0.3968 0.9475 0.121 Uiso 1 1 calc R . .
C81 C 0.9357(8) 0.4878(6) 0.9309(5) 0.094(2) Uani 1 1 d . . .
H81 H 0.9687 0.5369 0.9904 0.113 Uiso 1 1 calc R . .
C82 C 0.8644(7) 0.5002(6) 0.8737(6) 0.0746(19) Uani 1 1 d . . .
H82 H 0.8487 0.5593 0.8920 0.089 Uiso 1 1 calc R . .
C83 C 0.8155(5) 0.4321(7) 0.7926(6) 0.073(2) Uani 1 1 d . . .
H83 H 0.7626 0.4407 0.7525 0.087 Uiso 1 1 calc R . .
C84 C 0.8393(6) 0.3481(5) 0.7642(4) 0.0707(18) Uani 1 1 d . . .
H84 H 0.8028 0.2988 0.7048 0.085 Uiso 1 1 calc R . .
C85 C 0.5757(9) 0.3108(7) 0.5075(5) 0.084(2) Uani 1 1 d . . .
H85 H 0.5434 0.2569 0.5309 0.101 Uiso 1 1 calc R . .
C86 C 0.5055(4) 0.3222(4) 0.4510(4) 0.0534(15) Uani 1 1 d . . .
H86 H 0.4224 0.2781 0.4354 0.064 Uiso 1 1 calc R . .
C87 C 0.5479(7) 0.3959(6) 0.4137(5) 0.086(2) Uani 1 1 d . . .
H87 H 0.4946 0.4014 0.3713 0.103 Uiso 1 1 calc R . .
C88 C 0.6663(12) 0.4615(7) 0.4368(10) 0.172(7) Uani 1 1 d . . .
H88 H 0.6985 0.5123 0.4106 0.207 Uiso 1 1 calc R . .
C89 C 0.7382(8) 0.4502(7) 0.5014(12) 0.187(9) Uani 1 1 d . . .
H89 H 0.8210 0.4981 0.5231 0.225 Uiso 1 1 calc R . .
C90 C 0.6928(10) 0.3735(11) 0.5333(5) 0.135(5) Uani 1 1 d . . .
H90 H 0.7434 0.3635 0.5740 0.162 Uiso 1 1 calc R . .
C91 C 0.2902(9) 0.3932(7) 0.1831(6) 0.095(3) Uani 1 1 d . . .
H91 H 0.2610 0.3483 0.2146 0.114 Uiso 1 1 calc R . .
C92 C 0.2158(7) 0.3866(6) 0.1130(6) 0.092(2) Uani 1 1 d . . .
H92 H 0.1336 0.3373 0.0947 0.110 Uiso 1 1 calc R . .
C93 C 0.2597(8) 0.4516(8) 0.0685(4) 0.093(2) Uani 1 1 d . . .
H93 H 0.2076 0.4477 0.0190 0.112 Uiso 1 1 calc R . .
C94 C 0.3766(8) 0.5215(6) 0.0942(5) 0.079(2) Uani 1 1 d . . .
H94 H 0.4065 0.5654 0.0621 0.095 Uiso 1 1 calc R . .
C95 C 0.4512(7) 0.5293(6) 0.1655(6) 0.088(2) Uani 1 1 d . . .
H95 H 0.5329 0.5801 0.1840 0.106 Uiso 1 1 calc R . .
C96 C 0.4119(8) 0.4670(7) 0.2098(6) 0.108(3) Uani 1 1 d . . .
H96 H 0.4652 0.4720 0.2591 0.129 Uiso 1 1 calc R . .
C97 C 0.2149(6) 0.6494(6) 0.8783(7) 0.083(2) Uani 1 1 d . . .
H97 H 0.1471 0.5799 0.8509 0.100 Uiso 1 1 calc R . .
C98 C 0.2664(6) 0.7049(6) 0.8284(5) 0.085(2) Uani 1 1 d . . .
H98 H 0.2331 0.6724 0.7663 0.102 Uiso 1 1 calc R . .
C99 C 0.3645(7) 0.8058(6) 0.8657(8) 0.109(3) Uani 1 1 d . . .
H99 H 0.3981 0.8418 0.8296 0.131 Uiso 1 1 calc R . .
C100 C 0.4112(9) 0.8518(8) 0.9514(11) 0.134(5) Uani 1 1 d . . .
H100 H 0.4775 0.9221 0.9780 0.161 Uiso 1 1 calc R . .
C101 C 0.3603(15) 0.7938(16) 1.0051(8) 0.196(8) Uani 1 1 d . . .
H101 H 0.3943 0.8237 1.0672 0.236 Uiso 1 1 calc R . .
C102 C 0.2603(9) 0.6934(10) 0.9625(8) 0.112(3) Uani 1 1 d . . .
H102 H 0.2241 0.6556 0.9968 0.134 Uiso 1 1 calc R . .
N1 N 0.6498(3) 0.0084(3) 0.6116(2) 0.0304(9) Uani 1 1 d . . .
N2 N 0.4519(3) 0.0021(3) 0.4881(2) 0.0294(9) Uani 1 1 d . . .
N3 N 0.0149(3) 0.1373(3) 0.5249(2) 0.0255(8) Uani 1 1 d . . .
N4 N 0.2188(3) 0.1437(3) 0.6332(2) 0.0267(8) Uani 1 1 d . . .
O1 O 0.9806(2) 0.1690(3) 0.3673(2) 0.0396(8) Uani 1 1 d . . .
O2 O 0.5933(2) 0.0378(3) 0.38169(18) 0.0378(8) Uani 1 1 d . . .
O3 O 0.7791(2) 0.0355(2) 0.42045(19) 0.0345(7) Uani 1 1 d . . .
O4 O 0.7339(3) 0.1502(3) 0.52733(18) 0.0394(8) Uani 1 1 d . . .
O5 O 0.2946(2) 0.1989(2) 0.81434(18) 0.0295(7) Uani 1 1 d . . .
O6 O 0.5493(2) 0.0631(2) 0.73937(18) 0.0322(7) Uani 1 1 d . . .
O7 O 0.3619(2) 0.0586(2) 0.68656(17) 0.0288(7) Uani 1 1 d . . .
O8 O 0.5343(2) 0.1675(2) 0.65181(18) 0.0327(7) Uani 1 1 d . . .
O9 O 0.2275(3) 0.2025(3) 0.2764(2) 0.0559(9) Uani 1 1 d . . .
O10 O 0.2125(2) -0.0752(2) 0.4050(2) 0.0362(7) Uani 1 1 d . . .
O11 O 0.2761(2) 0.1153(2) 0.46832(18) 0.0342(7) Uani 1 1 d . . .
O12 O 0.0754(2) -0.0155(2) 0.44810(17) 0.0299(7) Uani 1 1 d . . .
O13 O 0.1013(3) -0.0085(3) 0.9275(2) 0.0399(8) Uani 1 1 d . . .
O14 O -0.1896(2) -0.0651(2) 0.6416(2) 0.0374(8) Uani 1 1 d . . .
O15 O -0.0408(3) 0.1224(2) 0.6952(2) 0.0358(8) Uani 1 1 d . . .
O16 O -0.0026(2) -0.0160(2) 0.61128(18) 0.0284(7) Uani 1 1 d . . .
S1 S 0.71812(9) 0.09873(9) 0.43450(7) 0.0296(3) Uani 1 1 d . . .
S2 S 0.49019(8) 0.12243(8) 0.71537(7) 0.0260(3) Uani 1 1 d . . .
S3 S 0.17588(9) 0.00683(9) 0.41451(7) 0.0278(3) Uani 1 1 d . . .
S4 S -0.06335(9) 0.01143(9) 0.67339(7) 0.0280(3) Uani 1 1 d . . .

loop_
_atom_site_aniso_label
_atom_site_aniso_U_11
_atom_site_aniso_U_22
_atom_site_aniso_U_33
_atom_site_aniso_U_23
_atom_site_aniso_U_13
_atom_site_aniso_U_12
C1 0.028(3) 0.043(3) 0.036(3) 0.023(2) 0.020(2) 0.023(2)
C2 0.036(3) 0.035(3) 0.055(3) 0.017(3) 0.003(3) 0.021(2)
C3 0.051(4) 0.042(4) 0.075(4) 0.003(3) -0.019(3) 0.026(3)
C4 0.082(5) 0.045(4) 0.105(6) 0.011(4) -0.031(5) 0.035(4)
C5 0.083(6) 0.039(4) 0.129(7) 0.043(5) -0.044(5) 0.002(4)
C6 0.067(4) 0.057(4) 0.088(5) 0.058(4) 0.001(3) 0.007(3)
C7 0.045(3) 0.057(4) 0.067(4) 0.044(3) 0.012(3) 0.021(3)
C8 0.025(2) 0.034(3) 0.036(3) 0.021(2) 0.020(2) 0.020(2)
C9 0.040(3) 0.032(3) 0.041(3) 0.016(2) 0.015(2) 0.026(3)
C10 0.046(3) 0.028(3) 0.056(3) 0.014(3) 0.018(3) 0.015(3)
C11 0.069(4) 0.036(4) 0.081(5) -0.005(3) 0.026(4) 0.001(3)
C12 0.074(5) 0.057(4) 0.081(5) -0.009(4) 0.013(4) 0.019(4)
C13 0.082(5) 0.072(4) 0.058(4) 0.004(3) 0.032(4) 0.049(4)
C14 0.045(3) 0.057(4) 0.049(3) 0.020(3) 0.022(3) 0.036(3)
C15 0.077(4) 0.088(5) 0.076(4) -0.008(4) 0.004(4) 0.071(4)
C16 0.037(3) 0.045(3) 0.077(4) 0.039(3) 0.029(3) 0.010(3)
C17 0.012(2) 0.027(2) 0.031(2) 0.0146(19) 0.0102(18) 0.0077(19)
C18 0.017(2) 0.032(3) 0.033(3) 0.015(2) 0.0051(19) 0.013(2)
C19 0.020(2) 0.032(3) 0.036(3) 0.018(2) 0.009(2) 0.012(2)
C20 0.026(2) 0.026(3) 0.047(3) 0.023(2) 0.012(2) 0.010(2)
C21 0.034(3) 0.034(3) 0.052(3) 0.023(2) 0.013(2) 0.021(2)
C22 0.033(3) 0.046(3) 0.046(3) 0.022(2) 0.017(2) 0.026(2)
C23 0.024(2) 0.041(3) 0.033(3) 0.019(2) 0.012(2) 0.017(2)
C24 0.025(2) 0.031(2) 0.029(2) 0.015(2) 0.0114(19) 0.014(2)
C25 0.022(2) 0.031(3) 0.027(2) 0.015(2) 0.0060(19) 0.013(2)
C26 0.035(3) 0.030(3) 0.029(3) 0.016(2) 0.008(2) 0.017(2)
C27 0.042(3) 0.035(3) 0.039(3) 0.017(2) 0.007(2) 0.016(3)
C28 0.032(3) 0.038(3) 0.049(3) 0.022(3) 0.003(2) 0.009(2)
C29 0.025(3) 0.037(3) 0.049(3) 0.022(3) 0.007(2) 0.015(2)
C30 0.023(3) 0.033(3) 0.034(3) 0.016(2) 0.010(2) 0.014(2)
C31 0.027(3) 0.043(3) 0.049(3) 0.031(2) 0.019(2) 0.013(2)
C32 0.040(3) 0.033(3) 0.040(3) 0.014(2) 0.016(2) 0.018(2)
C33 0.055(3) 0.054(3) 0.041(3) 0.028(3) 0.011(3) 0.025(3)
C34 0.050(4) 0.070(4) 0.081(4) 0.059(4) -0.007(3) -0.001(3)
C35 0.034(3) 0.052(3) 0.036(3) 0.030(2) 0.003(2) 0.013(3)
C36 0.027(3) 0.095(4) 0.045(3) 0.047(3) 0.019(2) 0.026(3)
C37 0.027(3) 0.128(5) 0.043(3) 0.051(3) 0.022(2) 0.035(3)
C38 0.023(3) 0.058(3) 0.034(3) 0.024(2) 0.012(2) 0.016(2)
C39 0.019(2) 0.035(3) 0.026(2) 0.015(2) 0.0101(19) 0.011(2)
C40 0.028(2) 0.043(3) 0.023(2) 0.013(2) 0.008(2) 0.019(2)
C41 0.044(3) 0.078(4) 0.031(3) 0.016(3) 0.015(2) 0.037(3)
C42 0.029(2) 0.029(2) 0.034(3) 0.016(2) 0.013(2) 0.016(2)
C43 0.030(3) 0.066(3) 0.035(3) 0.025(3) 0.009(2) 0.013(3)
C44 0.040(3) 0.038(3) 0.042(3) 0.016(2) 0.015(2) 0.010(2)
C45 0.026(2) 0.045(3) 0.028(2) 0.018(2) 0.009(2) 0.015(2)
C46 0.032(3) 0.044(3) 0.023(2) 0.016(2) 0.011(2) 0.018(2)
C47 0.032(3) 0.042(3) 0.027(2) 0.011(2) 0.012(2) 0.016(2)
C48 0.021(2) 0.020(2) 0.036(3) 0.0154(19) 0.011(2) 0.0089(19)
C49 0.021(2) 0.029(2) 0.029(2) 0.012(2) 0.0111(19) 0.011(2)
C50 0.027(2) 0.039(3) 0.042(3) 0.026(2) 0.020(2) 0.019(2)
C51 0.038(3) 0.050(3) 0.030(3) 0.023(2) 0.012(2) 0.020(2)
C52 0.018(2) 0.034(3) 0.027(2) 0.016(2) 0.0065(18) 0.007(2)
C53 0.047(3) 0.055(3) 0.062(3) 0.029(3) 0.034(3) 0.030(3)
C54 0.033(3) 0.064(3) 0.033(3) 0.023(2) 0.012(2) 0.020(3)
C55 0.028(3) 0.054(3) 0.032(3) 0.023(2) 0.019(2) 0.020(2)
C56 0.038(3) 0.063(4) 0.038(3) 0.028(3) 0.024(2) 0.027(3)
C57 0.041(3) 0.063(4) 0.053(3) 0.033(3) 0.033(3) 0.022(3)
C58 0.031(3) 0.048(3) 0.053(3) 0.017(3) 0.020(2) 0.019(2)
C59 0.021(2) 0.056(3) 0.030(3) 0.025(2) 0.017(2) 0.020(2)
C60 0.026(3) 0.082(4) 0.042(3) 0.020(3) 0.017(2) 0.032(3)
C61 0.029(3) 0.071(4) 0.039(3) 0.022(3) 0.022(2) 0.024(3)
C62 0.029(2) 0.053(3) 0.034(3) 0.023(2) 0.022(2) 0.022(2)
C63 0.046(3) 0.038(3) 0.036(3) 0.013(2) 0.017(2) 0.022(2)
C64 0.030(3) 0.041(3) 0.042(3) 0.018(2) 0.019(2) 0.019(2)
C65 0.024(2) 0.027(2) 0.041(3) 0.019(2) 0.014(2) 0.011(2)
C66 0.027(2) 0.032(3) 0.045(3) 0.023(2) 0.018(2) 0.013(2)
C67 0.048(3) 0.049(3) 0.043(3) 0.034(3) 0.021(2) 0.029(3)
C68 0.032(3) 0.038(3) 0.033(3) 0.020(3) 0.018(2) 0.019(2)
C69 0.024(2) 0.032(3) 0.038(3) 0.021(2) 0.017(2) 0.014(2)
C70 0.022(2) 0.050(3) 0.050(3) 0.029(3) 0.017(2) 0.013(2)
C71 0.038(3) 0.041(3) 0.064(3) 0.035(3) 0.027(3) 0.017(2)
C72 0.024(2) 0.033(3) 0.029(2) 0.012(2) 0.0139(19) 0.012(2)
C73 0.046(3) 0.067(4) 0.045(3) 0.026(3) 0.017(3) 0.039(3)
C74 0.054(4) 0.068(4) 0.048(3) 0.022(3) 0.019(3) 0.044(3)
C75 0.047(3) 0.082(4) 0.041(3) 0.029(3) 0.017(3) 0.045(3)
C76 0.048(3) 0.086(4) 0.029(3) 0.019(3) 0.011(2) 0.043(4)
C77 0.046(3) 0.074(4) 0.044(3) 0.026(3) 0.018(3) 0.035(3)
C78 0.056(4) 0.072(4) 0.045(3) 0.029(3) 0.022(3) 0.045(3)
C79 0.079(5) 0.071(5) 0.160(8) 0.072(6) 0.090(6) 0.049(5)
C80 0.064(5) 0.122(8) 0.140(8) 0.089(7) 0.031(5) 0.041(5)
C81 0.099(6) 0.066(5) 0.078(5) 0.032(4) 0.028(5) 0.000(5)
C82 0.091(5) 0.074(5) 0.104(6) 0.060(5) 0.069(5) 0.050(5)
C83 0.033(3) 0.103(6) 0.107(6) 0.068(5) 0.030(4) 0.035(4)
C84 0.052(4) 0.062(4) 0.073(4) 0.017(4) 0.030(4) 0.005(4)
C85 0.146(8) 0.118(6) 0.078(5) 0.064(5) 0.070(5) 0.113(6)
C86 0.032(3) 0.048(3) 0.069(4) 0.011(3) 0.026(3) 0.013(3)
C87 0.109(6) 0.126(6) 0.108(5) 0.080(5) 0.073(5) 0.096(6)
C88 0.191(11) 0.078(6) 0.39(2) 0.143(10) 0.234(13) 0.103(8)
C89 0.037(5) 0.037(5) 0.35(2) -0.082(8) 0.052(8) -0.004(4)
C90 0.108(8) 0.182(11) 0.074(5) -0.059(7) -0.030(5) 0.121(8)
C91 0.141(8) 0.090(6) 0.117(7) 0.073(5) 0.073(6) 0.078(6)
C92 0.081(5) 0.068(5) 0.098(6) 0.003(5) 0.051(5) 0.020(4)
C93 0.099(7) 0.144(8) 0.053(4) 0.024(5) 0.027(4) 0.082(6)
C94 0.124(7) 0.077(5) 0.080(5) 0.043(4) 0.070(5) 0.064(5)
C95 0.091(6) 0.082(5) 0.120(7) 0.050(5) 0.054(5) 0.051(5)
C96 0.086(6) 0.123(7) 0.147(8) 0.086(7) 0.029(6) 0.061(6)
C97 0.070(5) 0.052(4) 0.147(8) 0.044(5) 0.040(5) 0.040(4)
C98 0.049(4) 0.076(5) 0.117(6) 0.025(5) 0.008(4) 0.033(4)
C99 0.050(5) 0.057(5) 0.198(11) 0.025(6) 0.036(6) 0.020(4)
C100 0.073(6) 0.071(6) 0.183(12) -0.025(7) 0.019(8) 0.023(5)
C101 0.186(15) 0.225(17) 0.112(9) -0.064(11) 0.021(9) 0.130(14)
C102 0.108(7) 0.136(9) 0.122(8) 0.043(7) 0.057(7) 0.082(7)
N1 0.023(2) 0.042(2) 0.027(2) 0.0114(18) 0.0078(16) 0.0182(18)
N2 0.030(2) 0.038(2) 0.039(2) 0.0266(18) 0.0198(17) 0.0224(18)
N3 0.0152(18) 0.026(2) 0.031(2) 0.0101(16) 0.0076(15) 0.0061(16)
N4 0.0233(19) 0.029(2) 0.039(2) 0.0187(17) 0.0144(16) 0.0167(17)
O1 0.0219(16) 0.070(2) 0.0362(18) 0.0307(17) 0.0142(15) 0.0211(16)
O2 0.0198(17) 0.063(2) 0.0338(18) 0.0245(16) 0.0142(14) 0.0162(15)
O3 0.0294(17) 0.0356(17) 0.0502(19) 0.0246(15) 0.0181(15) 0.0186(15)
O4 0.0393(19) 0.058(2) 0.0280(17) 0.0221(15) 0.0214(15) 0.0214(17)
O5 0.0228(16) 0.0382(18) 0.0296(17) 0.0135(14) 0.0094(14) 0.0156(14)
O6 0.0319(17) 0.054(2) 0.0358(17) 0.0294(15) 0.0189(14) 0.0316(16)
O7 0.0195(16) 0.0370(17) 0.0302(16) 0.0132(14) 0.0073(13) 0.0136(14)
O8 0.0325(17) 0.0451(19) 0.0315(17) 0.0233(15) 0.0196(14) 0.0193(15)
O9 0.056(2) 0.055(2) 0.069(2) 0.029(2) 0.036(2) 0.028(2)
O10 0.0330(18) 0.0402(18) 0.056(2) 0.0288(16) 0.0249(15) 0.0254(16)
O11 0.0262(17) 0.0409(19) 0.0302(17) 0.0129(15) 0.0124(13) 0.0102(15)
O12 0.0290(16) 0.0416(18) 0.0307(17) 0.0197(14) 0.0199(14) 0.0193(14)
O13 0.050(2) 0.046(2) 0.0346(19) 0.0223(18) 0.0194(17) 0.0265(18)
O14 0.0193(17) 0.055(2) 0.050(2) 0.0314(17) 0.0140(14) 0.0195(16)
O15 0.0427(19) 0.0392(19) 0.054(2) 0.0302(16) 0.0298(16) 0.0311(16)
O16 0.0250(16) 0.0380(17) 0.0314(16) 0.0206(14) 0.0158(13) 0.0160(14)
S1 0.0231(6) 0.0421(7) 0.0318(7) 0.0212(6) 0.0147(5) 0.0162(6)
S2 0.0214(6) 0.0385(7) 0.0291(6) 0.0201(5) 0.0135(5) 0.0175(5)
S3 0.0274(6) 0.0395(7) 0.0298(6) 0.0192(5) 0.0170(5) 0.0211(6)
S4 0.0239(6) 0.0369(7) 0.0379(7) 0.0236(5) 0.0175(5) 0.0189(5)

loop_
_atom_type_symbol
_atom_type_description
_atom_type_scat_dispersion_real
_atom_type_scat_dispersion_imag
_atom_type_scat_source
C C 0.0033 0.0016 'International Tables Vol C Tables 4.2.6.8 and 6.1.1.4'
H H 0.0000 0.0000 'International Tables Vol C Tables 4.2.6.8 and 6.1.1.4'
N N 0.0061 0.0033 'International Tables Vol C Tables 4.2.6.8 and 6.1.1.4'
O O 0.0106 0.0060 'International Tables Vol C Tables 4.2.6.8 and 6.1.1.4'
S S 0.1246 0.1234 'International Tables Vol C Tables 4.2.6.8 and 6.1.1.4'

loop_
_geom_angle_atom_site_label_1
_geom_angle_atom_site_label_2
_geom_angle_atom_site_label_3
_geom_angle
_geom_angle_site_symmetry_1
_geom_angle_site_symmetry_3
_geom_angle_publ_flag
C2 C1 N1 111.2(4) . . ?
C2 C1 C8 109.8(4) . . ?
N1 C1 C8 112.8(3) . . ?
C2 C1 H1 107.6 . . ?
N1 C1 H1 107.6 . . ?
C8 C1 H1 107.6 . . ?
C3 C2 C7 118.5(5) . . ?
C3 C2 C1 123.2(5) . . ?
C7 C2 C1 118.2(4) . . ?
C2 C3 C4 119.0(7) . . ?
C2 C3 C15 120.9(5) . . ?
C4 C3 C15 120.1(6) . . ?
C5 C4 C3 120.1(7) . . ?
C5 C4 H4 119.9 . . ?
C3 C4 H4 119.9 . . ?
C6 C5 C4 122.1(7) . . ?
C6 C5 H5 119.0 . . ?
C4 C5 H5 119.0 . . ?
C5 C6 C7 117.7(7) . . ?
C5 C6 H6 121.2 . . ?
C7 C6 H6 121.2 . . ?
C6 C7 C2 122.5(6) . . ?
C6 C7 H7 118.7 . . ?
C2 C7 H7 118.7 . . ?
N2 C8 C9 110.5(3) . . ?
N2 C8 C1 113.4(3) . . ?
C9 C8 C1 109.9(3) . . ?
N2 C8 H8 107.6 . . ?
C9 C8 H8 107.6 . . ?
C1 C8 H8 107.6 . . ?
C10 C9 C14 119.6(4) . . ?
C10 C9 C8 121.4(4) . . ?
C14 C9 C8 119.0(4) . . ?
C11 C10 C9 118.2(5) . . ?
C11 C10 C16 119.4(5) . . ?
C9 C10 C16 122.3(4) . . ?
C12 C11 C10 123.1(6) . . ?
C12 C11 H11 118.5 . . ?
C10 C11 H11 118.5 . . ?
C11 C12 C13 119.4(6) . . ?
C11 C12 H12 120.3 . . ?
C13 C12 H12 120.3 . . ?
C12 C13 C14 119.2(6) . . ?
C12 C13 H13 120.4 . . ?
C14 C13 H13 120.4 . . ?
C13 C14 C9 120.5(5) . . ?
C13 C14 H14 119.7 . . ?
C9 C14 H14 119.7 . . ?
C3 C15 H15A 109.5 . . ?
C3 C15 H15B 109.5 . . ?
H15A C15 H15B 109.5 . . ?
C3 C15 H15C 109.5 . . ?
H15A C15 H15C 109.5 . . ?
H15B C15 H15C 109.5 . . ?
C10 C16 H16C 109.5 . . ?
C10 C16 H16B 109.5 . . ?
H16C C16 H16B 109.5 . . ?
C10 C16 H16A 109.5 . . ?
H16C C16 H16A 109.5 . . ?
H16B C16 H16A 109.5 . . ?
N3 C17 C18 110.0(3) . . ?
N3 C17 C24 108.4(3) . . ?
C18 C17 C24 112.9(3) . . ?
N3 C17 H17 108.5 . . ?
C18 C17 H17 108.5 . . ?
C24 C17 H17 108.5 . . ?
C23 C18 C19 119.6(4) . . ?
C23 C18 C17 119.8(4) . . ?
C19 C18 C17 120.6(4) . . ?
C20 C19 C18 117.2(4) . . ?
C20 C19 C31 120.6(4) . . ?
C18 C19 C31 122.1(4) . . ?
C21 C20 C19 123.0(4) . . ?
C21 C20 H20 118.5 . . ?
C19 C20 H20 118.5 . . ?
C22 C21 C20 119.6(4) . . ?
C22 C21 H21 120.2 . . ?
C20 C21 H21 120.2 . . ?
C21 C22 C23 119.3(4) . . ?
C21 C22 H22 120.3 . . ?
C23 C22 H22 120.3 . . ?
C22 C23 C18 121.2(4) . . ?
C22 C23 H23 119.4 . . ?
C18 C23 H23 119.4 . . ?
N4 C24 C25 109.7(3) . . ?
N4 C24 C17 109.4(3) . . ?
C25 C24 C17 113.0(3) . . ?
N4 C24 H24 108.2 . . ?
C25 C24 H24 108.2 . . ?
C17 C24 H24 108.2 . . ?
C26 C25 C30 119.3(4) . . ?
C26 C25 C24 121.8(4) . . ?
C30 C25 C24 118.9(4) . . ?
C25 C26 C27 118.8(4) . . ?
C25 C26 C32 121.5(4) . . ?
C27 C26 C32 119.7(4) . . ?
C28 C27 C26 121.9(5) . . ?
C28 C27 H27 119.1 . . ?
C26 C27 H27 119.1 . . ?
C27 C28 C29 120.1(4) . . ?
C27 C28 H28 120.0 . . ?
C29 C28 H28 120.0 . . ?
C30 C29 C28 119.3(4) . . ?
C30 C29 H29 120.3 . . ?
C28 C29 H29 120.3 . . ?
C29 C30 C25 120.7(4) . . ?
C29 C30 H30 119.7 . . ?
C25 C30 H30 119.7 . . ?
C19 C31 H31A 109.5 . . ?
C19 C31 H31B 109.5 . . ?
H31A C31 H31B 109.5 . . ?
C19 C31 H31C 109.5 . . ?
H31A C31 H31C 109.5 . . ?
H31B C31 H31C 109.5 . . ?
C26 C32 H32A 109.5 . . ?
C26 C32 H32B 109.5 . . ?
H32A C32 H32B 109.5 . . ?
C26 C32 H32C 109.5 . . ?
H32A C32 H32C 109.5 . . ?
H32B C32 H32C 109.5 . . ?
C35 C33 H33A 109.5 . . ?
C35 C33 H33B 109.5 . . ?
H33A C33 H33B 109.5 . . ?
C35 C33 H33C 109.5 . . ?
H33A C33 H33C 109.5 . . ?
H33B C33 H33C 109.5 . . ?
C35 C34 H34A 109.5 . . ?
C35 C34 H34B 109.5 . . ?
H34A C34 H34B 109.5 . . ?
C35 C34 H34C 109.5 . . ?
H34A C34 H34C 109.5 . . ?
H34B C34 H34C 109.5 . . ?
C34 C35 C33 106.7(4) . . ?
C34 C35 C36 115.1(5) . . ?
C33 C35 C36 113.0(4) . . ?
C34 C35 C39 113.9(4) . . ?
C33 C35 C39 113.7(4) . . ?
C36 C35 C39 94.3(4) . . ?
C37 C36 C41 105.8(5) . . ?
C37 C36 C35 102.9(4) . . ?
C41 C36 C35 102.9(4) . . ?
C37 C36 H36 114.6 . . ?
C41 C36 H36 114.6 . . ?
C35 C36 H36 114.6 . . ?
C38 C37 C36 102.2(4) . . ?
C38 C37 H37A 111.3 . . ?
C36 C37 H37A 111.3 . . ?
C38 C37 H37B 111.3 . . ?
C36 C37 H37B 111.3 . . ?
H37A C37 H37B 109.2 . . ?
O1 C38 C37 126.4(4) . . ?
O1 C38 C39 127.6(4) . . ?
C37 C38 C39 106.0(4) . . ?
C42 C39 C38 114.1(3) . . ?
C42 C39 C35 117.1(4) . . ?
C38 C39 C35 99.2(3) . . ?
C42 C39 C40 118.0(3) . . ?
C38 C39 C40 104.3(3) . . ?
C35 C39 C40 101.6(3) . . ?
C41 C40 C39 104.9(4) . . ?
C41 C40 H40A 110.8 . . ?
C39 C40 H40A 110.8 . . ?
C41 C40 H40B 110.8 . . ?
C39 C40 H40B 110.8 . . ?
H40A C40 H40B 108.8 . . ?
C40 C41 C36 102.6(4) . . ?
C40 C41 H41A 111.2 . . ?
C36 C41 H41A 111.2 . . ?
C40 C41 H41B 111.2 . . ?
C36 C41 H41B 111.2 . . ?
H41A C41 H41B 109.2 . . ?
C39 C42 S1 116.0(3) . . ?
C39 C42 H42A 108.3 . . ?
S1 C42 H42A 108.3 . . ?
C39 C42 H42B 108.3 . . ?
S1 C42 H42B 108.3 . . ?
H42A C42 H42B 107.4 . . ?
C45 C43 H43A 109.5 . . ?
C45 C43 H43B 109.5 . . ?
H43A C43 H43B 109.5 . . ?
C45 C43 H43C 109.5 . . ?
H43A C43 H43C 109.5 . . ?
H43B C43 H43C 109.5 . . ?
C45 C44 H44A 109.5 . . ?
C45 C44 H44B 109.5 . . ?
H44A C44 H44B 109.5 . . ?
C45 C44 H44C 109.5 . . ?
H44A C44 H44C 109.5 . . ?
H44B C44 H44C 109.5 . . ?
C44 C45 C43 109.3(4) . . ?
C44 C45 C46 114.3(4) . . ?
C43 C45 C46 113.3(4) . . ?
C44 C45 C49 112.6(3) . . ?
C43 C45 C49 113.3(4) . . ?
C46 C45 C49 93.3(3) . . ?
C51 C46 C47 106.4(4) . . ?
C51 C46 C45 102.9(3) . . ?
C47 C46 C45 102.4(3) . . ?
C51 C46 H46 114.6 . . ?
C47 C46 H46 114.6 . . ?
C45 C46 H46 114.6 . . ?
C48 C47 C46 101.5(3) . . ?
C48 C47 H47A 111.5 . . ?
C46 C47 H47A 111.5 . . ?
C48 C47 H47B 111.5 . . ?
C46 C47 H47B 111.5 . . ?
H47A C47 H47B 109.3 . . ?
O5 C48 C47 125.9(4) . . ?
O5 C48 C49 126.5(4) . . ?
C47 C48 C49 107.6(3) . . ?
C48 C49 C50 104.5(3) . . ?
C48 C49 C52 113.9(3) . . ?
C50 C49 C52 119.0(3) . . ?
C48 C49 C45 99.5(3) . . ?
C50 C49 C45 102.2(3) . . ?
C52 C49 C45 115.2(3) . . ?
C49 C50 C51 103.7(3) . . ?
C49 C50 H50A 111.0 . . ?
C51 C50 H50A 111.0 . . ?
C49 C50 H50B 111.0 . . ?
C51 C50 H50B 111.0 . . ?
H50A C50 H50B 109.0 . . ?
C46 C51 C50 103.6(3) . . ?
C46 C51 H51A 111.0 . . ?
C50 C51 H51A 111.0 . . ?
C46 C51 H51B 111.0 . . ?
C50 C51 H51B 111.0 . . ?
H51A C51 H51B 109.0 . . ?
C49 C52 S2 116.5(3) . . ?
C49 C52 H52A 108.2 . . ?
S2 C52 H52A 108.2 . . ?
C49 C52 H52B 108.2 . . ?
S2 C52 H52B 108.2 . . ?
H52A C52 H52B 107.3 . . ?
C55 C53 H53A 109.5 . . ?
C55 C53 H53B 109.5 . . ?
H53A C53 H53B 109.5 . . ?
C55 C53 H53C 109.5 . . ?
H53A C53 H53C 109.5 . . ?
H53B C53 H53C 109.5 . . ?
C55 C54 H54A 109.5 . . ?
C55 C54 H54B 109.5 . . ?
H54A C54 H54B 109.5 . . ?
C55 C54 H54C 109.5 . . ?
H54A C54 H54C 109.5 . . ?
H54B C54 H54C 109.5 . . ?
C53 C55 C54 108.8(4) . . ?
C53 C55 C59 115.0(4) . . ?
C54 C55 C59 112.1(4) . . ?
C53 C55 C56 113.4(4) . . ?
C54 C55 C56 113.8(4) . . ?
C59 C55 C56 93.2(3) . . ?
C57 C56 C61 107.4(4) . . ?
C57 C56 C55 102.6(4) . . ?
C61 C56 C55 102.3(4) . . ?
C57 C56 H56 114.4 . . ?
C61 C56 H56 114.4 . . ?
C55 C56 H56 114.4 . . ?
C56 C57 C58 102.2(4) . . ?
C56 C57 H57A 111.3 . . ?
C58 C57 H57A 111.3 . . ?
C56 C57 H57B 111.3 . . ?
C58 C57 H57B 111.3 . . ?
H57A C57 H57B 109.2 . . ?
O9 C58 C59 127.3(4) . . ?
O9 C58 C57 126.0(5) . . ?
C59 C58 C57 106.7(4) . . ?
C58 C59 C55 100.7(3) . . ?
C58 C59 C62 112.8(4) . . ?
C55 C59 C62 116.1(4) . . ?
C58 C59 C60 103.8(4) . . ?
C55 C59 C60 102.0(3) . . ?
C62 C59 C60 119.0(4) . . ?
C61 C60 C59 103.3(4) . . ?
C61 C60 H60A 111.1 . . ?
C59 C60 H60A 111.1 . . ?
C61 C60 H60B 111.1 . . ?
C59 C60 H60B 111.1 . . ?
H60A C60 H60B 109.1 . . ?
C56 C61 C60 103.4(3) . . ?
C56 C61 H61A 111.1 . . ?
C60 C61 H61A 111.1 . . ?
C56 C61 H61B 111.1 . . ?
C60 C61 H61B 111.1 . . ?
H61A C61 H61B 109.0 . . ?
C59 C62 S3 119.4(3) . . ?
C59 C62 H62A 107.5 . . ?
S3 C62 H62A 107.5 . . ?
C59 C62 H62B 107.5 . . ?
S3 C62 H62B 107.5 . . ?
H62A C62 H62B 107.0 . . ?
C65 C63 H63A 109.5 . . ?
C65 C63 H63B 109.5 . . ?
H63A C63 H63B 109.5 . . ?
C65 C63 H63C 109.5 . . ?
H63A C63 H63C 109.5 . . ?
H63B C63 H63C 109.5 . . ?
C65 C64 H64A 109.5 . . ?
C65 C64 H64B 109.5 . . ?
H64A C64 H64B 109.5 . . ?
C65 C64 H64C 109.5 . . ?
H64A C64 H64C 109.5 . . ?
H64B C64 H64C 109.5 . . ?
C63 C65 C64 109.1(4) . . ?
C63 C65 C69 116.6(3) . . ?
C64 C65 C69 112.6(3) . . ?
C63 C65 C66 110.8(3) . . ?
C64 C65 C66 113.0(3) . . ?
C69 C65 C66 94.2(3) . . ?
C67 C66 C71 106.2(4) . . ?
C67 C66 C65 102.9(3) . . ?
C71 C66 C65 101.6(3) . . ?
C67 C66 H66 114.9 . . ?
C71 C66 H66 114.9 . . ?
C65 C66 H66 114.9 . . ?
C66 C67 C68 102.2(3) . . ?
C66 C67 H67A 111.3 . . ?
C68 C67 H67A 111.3 . . ?
C66 C67 H67B 111.3 . . ?
C68 C67 H67B 111.3 . . ?
H67A C67 H67B 109.2 . . ?
O13 C68 C69 126.9(4) . . ?
O13 C68 C67 126.4(4) . . ?
C69 C68 C67 106.7(4) . . ?
C72 C69 C68 108.7(3) . . ?
C72 C69 C65 124.5(3) . . ?
C68 C69 C65 99.9(3) . . ?
C72 C69 C70 115.4(3) . . ?
C68 C69 C70 103.0(3) . . ?
C65 C69 C70 102.4(3) . . ?
C71 C70 C69 103.7(3) . . ?
C71 C70 H70A 111.0 . . ?
C69 C70 H70A 111.0 . . ?
C71 C70 H70B 111.0 . . ?
C69 C70 H70B 111.0 . . ?
H70A C70 H70B 109.0 . . ?
C66 C71 C70 103.8(3) . . ?
C66 C71 H71A 111.0 . . ?
C70 C71 H71A 111.0 . . ?
C66 C71 H71B 111.0 . . ?
C70 C71 H71B 111.0 . . ?
H71A C71 H71B 109.0 . . ?
C69 C72 S4 119.8(3) . . ?
C69 C72 H72A 107.4 . . ?
S4 C72 H72A 107.4 . . ?
C69 C72 H72B 107.4 . . ?
S4 C72 H72B 107.4 . . ?
H72A C72 H72B 106.9 . . ?
C78 C73 C74 119.5(5) . . ?
C78 C73 H73 120.2 . . ?
C74 C73 H73 120.2 . . ?
C73 C74 C75 121.2(6) . . ?
C73 C74 H74 119.4 . . ?
C75 C74 H74 119.4 . . ?
C76 C75 C74 118.5(5) . . ?
C76 C75 H75 120.8 . . ?
C74 C75 H75 120.8 . . ?
C77 C76 C75 120.9(5) . . ?
C77 C76 H76 119.6 . . ?
C75 C76 H76 119.6 . . ?
C76 C77 C78 119.0(6) . . ?
C76 C77 H77 120.5 . . ?
C78 C77 H77 120.5 . . ?
C73 C78 C77 120.9(5) . . ?
C73 C78 H78 119.6 . . ?
C77 C78 H78 119.6 . . ?
C80 C79 C84 118.1(7) . . ?
C80 C79 H79 121.0 . . ?
C84 C79 H79 121.0 . . ?
C79 C80 C81 119.1(7) . . ?
C79 C80 H80 120.4 . . ?
C81 C80 H80 120.4 . . ?
C82 C81 C80 121.2(8) . . ?
C82 C81 H81 119.4 . . ?
C80 C81 H81 119.4 . . ?
C81 C82 C83 120.4(7) . . ?
C81 C82 H82 119.8 . . ?
C83 C82 H82 119.8 . . ?
C82 C83 C84 120.8(6) . . ?
C82 C83 H83 119.6 . . ?
C84 C83 H83 119.6 . . ?
C83 C84 C79 120.3(7) . . ?
C83 C84 H84 119.8 . . ?
C79 C84 H84 119.8 . . ?
C86 C85 C90 121.1(8) . . ?
C86 C85 H85 119.5 . . ?
C90 C85 H85 119.5 . . ?
C85 C86 C87 121.6(6) . . ?
C85 C86 H86 119.2 . . ?
C87 C86 H86 119.2 . . ?
C86 C87 C88 120.1(8) . . ?
C86 C87 H87 120.0 . . ?
C88 C87 H87 120.0 . . ?
C87 C88 C89 116.3(9) . . ?
C87 C88 H88 121.9 . . ?
C89 C88 H88 121.9 . . ?
C90 C89 C88 121.3(8) . . ?
C90 C89 H89 119.4 . . ?
C88 C89 H89 119.4 . . ?
C89 C90 C85 119.5(9) . . ?
C89 C90 H90 120.2 . . ?
C85 C90 H90 120.2 . . ?
C92 C91 C96 119.8(7) . . ?
C92 C91 H91 120.1 . . ?
C96 C91 H91 120.1 . . ?
C91 C92 C93 119.2(7) . . ?
C91 C92 H92 120.4 . . ?
C93 C92 H92 120.4 . . ?
C94 C93 C92 120.6(7) . . ?
C94 C93 H93 119.7 . . ?
C92 C93 H93 119.7 . . ?
C95 C94 C93 120.3(7) . . ?
C95 C94 H94 119.9 . . ?
C93 C94 H94 119.9 . . ?
C96 C95 C94 120.8(8) . . ?
C96 C95 H95 119.6 . . ?
C94 C95 H95 119.6 . . ?
C95 C96 C91 119.4(7) . . ?
C95 C96 H96 120.3 . . ?
C91 C96 H96 120.3 . . ?
C102 C97 C98 118.8(8) . . ?
C102 C97 H97 120.6 . . ?
C98 C97 H97 120.6 . . ?
C99 C98 C97 122.3(9) . . ?
C99 C98 H98 118.8 . . ?
C97 C98 H98 118.8 . . ?
C100 C99 C98 119.5(10) . . ?
C100 C99 H99 120.2 . . ?
C98 C99 H99 120.2 . . ?
C99 C100 C101 119.2(11) . . ?
C99 C100 H100 120.4 . . ?
C101 C100 H100 120.4 . . ?
C102 C101 C100 117.6(11) . . ?
C102 C101 H101 121.2 . . ?
C100 C101 H101 121.2 . . ?
C97 C102 C101 122.5(12) . . ?
C97 C102 H102 118.8 . . ?
C101 C102 H102 118.8 . . ?
O3 S1 O4 112.82(18) . . ?
O3 S1 O2 112.72(18) . . ?
O4 S1 O2 111.74(17) . . ?
O3 S1 C42 107.85(18) . . ?
O4 S1 C42 104.50(19) . . ?
O2 S1 C42 106.60(19) . . ?
O7 S2 O6 112.34(17) . . ?
O7 S2 O8 112.87(16) . . ?
O6 S2 O8 111.33(16) . . ?
O7 S2 C52 108.26(18) . . ?
O6 S2 C52 106.80(18) . . ?
O8 S2 C52 104.72(19) . . ?
O10 S3 O12 112.62(17) . . ?
O10 S3 O11 111.08(18) . . ?
O12 S3 O11 111.68(17) . . ?
O10 S3 C62 107.9(2) . . ?
O12 S3 C62 104.36(18) . . ?
O11 S3 C62 108.8(2) . . ?
O15 S4 O14 112.18(18) . . ?
O15 S4 O16 111.14(17) . . ?
O14 S4 O16 111.91(18) . . ?
O15 S4 C72 106.83(19) . . ?
O14 S4 C72 107.48(18) . . ?
O16 S4 C72 106.94(18) . . ?

loop_
_geom_bond_atom_site_label_1
_geom_bond_atom_site_label_2
_geom_bond_distance
_geom_bond_site_symmetry_2
_geom_bond_publ_flag
C1 C2 1.486(6) . ?
C1 N1 1.507(6) . ?
C1 C8 1.553(5) . ?
C1 H1 1.0000 . ?
C2 C3 1.386(7) . ?
C2 C7 1.410(7) . ?
C3 C4 1.408(10) . ?
C3 C15 1.520(9) . ?
C4 C5 1.395(11) . ?
C4 H4 0.9500 . ?
C5 C6 1.353(11) . ?
C5 H5 0.9500 . ?
C6 C7 1.395(7) . ?
C6 H6 0.9500 . ?
C7 H7 0.9500 . ?
C8 N2 1.500(5) . ?
C8 C9 1.501(6) . ?
C8 H8 1.0000 . ?
C9 C10 1.390(7) . ?
C9 C14 1.408(6) . ?
C10 C11 1.384(7) . ?
C10 C16 1.499(7) . ?
C11 C12 1.358(9) . ?
C11 H11 0.9500 . ?
C12 C13 1.397(9) . ?
C12 H12 0.9500 . ?
C13 C14 1.389(8) . ?
C13 H13 0.9500 . ?
C14 H14 0.9500 . ?
C15 H15A 0.9800 . ?
C15 H15B 0.9800 . ?
C15 H15C 0.9800 . ?
C16 H16C 0.9800 . ?
C16 H16B 0.9800 . ?
C16 H16A 0.9800 . ?
C17 N3 1.520(5) . ?
C17 C18 1.500(6) . ?
C17 C24 1.548(5) . ?
C17 H17 1.0000 . ?
C18 C23 1.405(6) . ?
C18 C19 1.411(6) . ?
C19 C20 1.391(6) . ?
C19 C31 1.502(6) . ?
C20 C21 1.386(6) . ?
C20 H20 0.9500 . ?
C21 C22 1.376(6) . ?
C21 H21 0.9500 . ?
C22 C23 1.390(6) . ?
C22 H22 0.9500 . ?
C23 H23 0.9500 . ?
C24 N4 1.502(5) . ?
C24 C25 1.515(6) . ?
C24 H24 1.0000 . ?
C25 C26 1.390(6) . ?
C25 C30 1.407(6) . ?
C26 C27 1.393(6) . ?
C26 C32 1.530(6) . ?
C27 C28 1.361(7) . ?
C27 H27 0.9500 . ?
C28 C29 1.389(7) . ?
C28 H28 0.9500 . ?
C29 C30 1.383(6) . ?
C29 H29 0.9500 . ?
C30 H30 0.9500 . ?
C31 H31A 0.9800 . ?
C31 H31B 0.9800 . ?
C31 H31C 0.9800 . ?
C32 H32A 0.9800 . ?
C32 H32B 0.9800 . ?
C32 H32C 0.9800 . ?
C33 C35 1.540(7) . ?
C33 H33A 0.9800 . ?
C33 H33B 0.9800 . ?
C33 H33C 0.9800 . ?
C34 C35 1.513(7) . ?
C34 H34A 0.9800 . ?
C34 H34B 0.9800 . ?
C34 H34C 0.9800 . ?
C35 C36 1.543(7) . ?
C35 C39 1.547(6) . ?
C36 C37 1.528(7) . ?
C36 C41 1.533(7) . ?
C36 H36 1.0000 . ?
C37 C38 1.517(6) . ?
C37 H37A 0.9900 . ?
C37 H37B 0.9900 . ?
C38 O1 1.208(5) . ?
C38 C39 1.531(6) . ?
C39 C42 1.529(6) . ?
C39 C40 1.563(6) . ?
C40 C41 1.527(6) . ?
C40 H40A 0.9900 . ?
C40 H40B 0.9900 . ?
C41 H41A 0.9900 . ?
C41 H41B 0.9900 . ?
C42 S1 1.776(4) . ?
C42 H42A 0.9900 . ?
C42 H42B 0.9900 . ?
C43 C45 1.527(6) . ?
C43 H43A 0.9800 . ?
C43 H43B 0.9800 . ?
C43 H43C 0.9800 . ?
C44 C45 1.527(7) . ?
C44 H44A 0.9800 . ?
C44 H44B 0.9800 . ?
C44 H44C 0.9800 . ?
C45 C46 1.563(6) . ?
C45 C49 1.565(6) . ?
C46 C51 1.513(6) . ?
C46 C47 1.558(6) . ?
C46 H46 1.0000 . ?
C47 C48 1.499(6) . ?
C47 H47A 0.9900 . ?
C47 H47B 0.9900 . ?
C48 O5 1.217(5) . ?
C48 C49 1.537(6) . ?
C49 C50 1.543(6) . ?
C49 C52 1.538(5) . ?
C50 C51 1.554(6) . ?
C50 H50A 0.9900 . ?
C50 H50B 0.9900 . ?
C51 H51A 0.9900 . ?
C51 H51B 0.9900 . ?
C52 S2 1.772(4) . ?
C52 H52A 0.9900 . ?
C52 H52B 0.9900 . ?
C53 C55 1.492(7) . ?
C53 H53A 0.9800 . ?
C53 H53B 0.9800 . ?
C53 H53C 0.9800 . ?
C54 C55 1.522(6) . ?
C54 H54A 0.9800 . ?
C54 H54B 0.9800 . ?
C54 H54C 0.9800 . ?
C55 C59 1.545(6) . ?
C55 C56 1.576(6) . ?
C56 C57 1.502(7) . ?
C56 C61 1.518(6) . ?
C56 H56 1.0000 . ?
C57 C58 1.517(7) . ?
C57 H57A 0.9900 . ?
C57 H57B 0.9900 . ?
C58 O9 1.222(6) . ?
C58 C59 1.511(7) . ?
C59 C62 1.556(5) . ?
C59 C60 1.561(6) . ?
C60 C61 1.555(6) . ?
C60 H60A 0.9900 . ?
C60 H60B 0.9900 . ?
C61 H61A 0.9900 . ?
C61 H61B 0.9900 . ?
C62 S3 1.750(4) . ?
C62 H62A 0.9900 . ?
C62 H62B 0.9900 . ?
C63 C65 1.526(6) . ?
C63 H63A 0.9800 . ?
C63 H63B 0.9800 . ?
C63 H63C 0.9800 . ?
C64 C65 1.527(6) . ?
C64 H64A 0.9800 . ?
C64 H64B 0.9800 . ?
C64 H64C 0.9800 . ?
C65 C69 1.551(6) . ?
C65 C66 1.574(6) . ?
C66 C67 1.517(6) . ?
C66 C71 1.537(6) . ?
C66 H66 1.0000 . ?
C67 C68 1.529(6) . ?
C67 H67A 0.9900 . ?
C67 H67B 0.9900 . ?
C68 O13 1.209(5) . ?
C68 C69 1.530(6) . ?
C69 C72 1.528(6) . ?
C69 C70 1.564(6) . ?
C70 C71 1.550(6) . ?
C70 H70A 0.9900 . ?
C70 H70B 0.9900 . ?
C71 H71A 0.9900 . ?
C71 H71B 0.9900 . ?
C72 S4 1.764(4) . ?
C72 H72A 0.9900 . ?
C72 H72B 0.9900 . ?
C73 C78 1.355(7) . ?
C73 C74 1.364(7) . ?
C73 H73 0.9500 . ?
C74 C75 1.391(7) . ?
C74 H74 0.9500 . ?
C75 C76 1.375(8) . ?
C75 H75 0.9500 . ?
C76 C77 1.371(7) . ?
C76 H76 0.9500 . ?
C77 C78 1.394(7) . ?
C77 H77 0.9500 . ?
C78 H78 0.9500 . ?
C79 C80 1.353(11) . ?
C79 C84 1.368(10) . ?
C79 H79 0.9500 . ?
C80 C81 1.381(12) . ?
C80 H80 0.9500 . ?
C81 C82 1.321(10) . ?
C81 H81 0.9500 . ?
C82 C83 1.300(9) . ?
C82 H82 0.9500 . ?
C83 C84 1.368(9) . ?
C83 H83 0.9500 . ?
C84 H84 0.9500 . ?
C85 C86 1.295(8) . ?
C85 C90 1.334(13) . ?
C85 H85 0.9500 . ?
C86 C87 1.358(8) . ?
C86 H86 0.9500 . ?
C87 C88 1.359(13) . ?
C87 H87 0.9500 . ?
C88 C89 1.399(19) . ?
C88 H88 0.9500 . ?
C89 C90 1.332(17) . ?
C89 H89 0.9500 . ?
C90 H90 0.9500 . ?
C91 C92 1.342(10) . ?
C91 C96 1.410(11) . ?
C91 H91 0.9500 . ?
C92 C93 1.365(11) . ?
C92 H92 0.9500 . ?
C93 C94 1.351(10) . ?
C93 H93 0.9500 . ?
C94 C95 1.351(10) . ?
C94 H94 0.9500 . ?
C95 C96 1.321(10) . ?
C95 H95 0.9500 . ?
C96 H96 0.9500 . ?
C97 C102 1.287(11) . ?
C97 C98 1.381(10) . ?
C97 H97 0.9500 . ?
C98 C99 1.377(10) . ?
C98 H98 0.9500 . ?
C99 C100 1.309(14) . ?
C99 H99 0.9500 . ?
C100 C101 1.453(19) . ?
C100 H100 0.9500 . ?
C101 C102 1.387(17) . ?
C101 H101 0.9500 . ?
C102 H102 0.9500 . ?
O2 S1 1.461(3) . ?
O3 S1 1.444(3) . ?
O4 S1 1.461(3) . ?
O6 S2 1.462(3) . ?
O7 S2 1.455(3) . ?
O8 S2 1.470(3) . ?
O10 S3 1.444(3) . ?
O11 S3 1.474(3) . ?
O12 S3 1.459(3) . ?
O14 S4 1.459(3) . ?
O15 S4 1.451(3) . ?
O16 S4 1.471(3) . ?

loop_
_geom_torsion_atom_site_label_1
_geom_torsion_atom_site_label_2
_geom_torsion_atom_site_label_3
_geom_torsion_atom_site_label_4
_geom_torsion
_geom_torsion_site_symmetry_1
_geom_torsion_site_symmetry_2
_geom_torsion_site_symmetry_3
_geom_torsion_site_symmetry_4
_geom_torsion_publ_flag
N1 C1 C2 C3 -112.7(5) . . . . ?
C8 C1 C2 C3 121.7(5) . . . . ?
N1 C1 C2 C7 63.0(5) . . . . ?
C8 C1 C2 C7 -62.6(5) . . . . ?
C7 C2 C3 C4 4.1(7) . . . . ?
C1 C2 C3 C4 179.8(5) . . . . ?
C7 C2 C3 C15 -175.3(5) . . . . ?
C1 C2 C3 C15 0.4(8) . . . . ?
C2 C3 C4 C5 -2.2(9) . . . . ?
C15 C3 C4 C5 177.2(6) . . . . ?
C3 C4 C5 C6 -1.2(11) . . . . ?
C4 C5 C6 C7 2.5(10) . . . . ?
C5 C6 C7 C2 -0.5(8) . . . . ?
C3 C2 C7 C6 -2.8(8) . . . . ?
C1 C2 C7 C6 -178.7(5) . . . . ?
C2 C1 C8 N2 175.1(4) . . . . ?
N1 C1 C8 N2 50.4(4) . . . . ?
C2 C1 C8 C9 -60.7(5) . . . . ?
N1 C1 C8 C9 174.6(3) . . . . ?
N2 C8 C9 C10 -114.4(4) . . . . ?
C1 C8 C9 C10 119.8(4) . . . . ?
N2 C8 C9 C14 65.1(5) . . . . ?
C1 C8 C9 C14 -60.8(5) . . . . ?
C14 C9 C10 C11 2.3(7) . . . . ?
C8 C9 C10 C11 -178.2(5) . . . . ?
C14 C9 C10 C16 -175.7(4) . . . . ?
C8 C9 C10 C16 3.8(7) . . . . ?
C9 C10 C11 C12 -2.9(10) . . . . ?
C16 C10 C11 C12 175.2(6) . . . . ?
C10 C11 C12 C13 1.6(11) . . . . ?
C11 C12 C13 C14 0.3(10) . . . . ?
C12 C13 C14 C9 -0.7(8) . . . . ?
C10 C9 C14 C13 -0.6(7) . . . . ?
C8 C9 C14 C13 179.9(4) . . . . ?
N3 C17 C18 C23 55.4(5) . . . . ?
C24 C17 C18 C23 -65.8(5) . . . . ?
N3 C17 C18 C19 -122.9(4) . . . . ?
C24 C17 C18 C19 115.8(4) . . . . ?
C23 C18 C19 C20 0.4(6) . . . . ?
C17 C18 C19 C20 178.8(4) . . . . ?
C23 C18 C19 C31 -177.7(4) . . . . ?
C17 C18 C19 C31 0.6(6) . . . . ?
C18 C19 C20 C21 0.4(6) . . . . ?
C31 C19 C20 C21 178.5(4) . . . . ?
C19 C20 C21 C22 -0.6(7) . . . . ?
C20 C21 C22 C23 0.1(7) . . . . ?
C21 C22 C23 C18 0.6(6) . . . . ?
C19 C18 C23 C22 -0.9(6) . . . . ?
C17 C18 C23 C22 -179.3(4) . . . . ?
N3 C17 C24 N4 60.4(4) . . . . ?
C18 C17 C24 N4 -177.5(3) . . . . ?
N3 C17 C24 C25 -177.0(3) . . . . ?
C18 C17 C24 C25 -54.9(4) . . . . ?
N4 C24 C25 C26 -124.8(4) . . . . ?
C17 C24 C25 C26 112.9(4) . . . . ?
N4 C24 C25 C30 53.1(5) . . . . ?
C17 C24 C25 C30 -69.2(5) . . . . ?
C30 C25 C26 C27 0.1(6) . . . . ?
C24 C25 C26 C27 178.0(4) . . . . ?
C30 C25 C26 C32 -176.6(4) . . . . ?
C24 C25 C26 C32 1.3(6) . . . . ?
C25 C26 C27 C28 -1.0(6) . . . . ?
C32 C26 C27 C28 175.8(4) . . . . ?
C26 C27 C28 C29 1.0(7) . . . . ?
C27 C28 C29 C30 0.0(7) . . . . ?
C28 C29 C30 C25 -0.9(6) . . . . ?
C26 C25 C30 C29 0.9(6) . . . . ?
C24 C25 C30 C29 -177.1(4) . . . . ?
C34 C35 C36 C37 64.6(5) . . . . ?
C33 C35 C36 C37 -172.5(4) . . . . ?
C39 C35 C36 C37 -54.4(4) . . . . ?
C34 C35 C36 C41 174.4(4) . . . . ?
C33 C35 C36 C41 -62.7(5) . . . . ?
C39 C35 C36 C41 55.4(4) . . . . ?
C41 C36 C37 C38 -75.7(5) . . . . ?
C35 C36 C37 C38 32.0(5) . . . . ?
C36 C37 C38 O1 -175.5(5) . . . . ?
C36 C37 C38 C39 4.0(6) . . . . ?
O1 C38 C39 C42 16.2(7) . . . . ?
C37 C38 C39 C42 -163.2(4) . . . . ?
O1 C38 C39 C35 141.5(5) . . . . ?
C37 C38 C39 C35 -38.0(5) . . . . ?
O1 C38 C39 C40 -114.0(5) . . . . ?
C37 C38 C39 C40 66.6(5) . . . . ?
C34 C35 C39 C42 58.2(6) . . . . ?
C33 C35 C39 C42 -64.4(5) . . . . ?
C36 C35 C39 C42 178.1(4) . . . . ?
C34 C35 C39 C38 -65.0(5) . . . . ?
C33 C35 C39 C38 172.4(4) . . . . ?
C36 C35 C39 C38 55.0(4) . . . . ?
C34 C35 C39 C40 -171.7(5) . . . . ?
C33 C35 C39 C40 65.6(5) . . . . ?
C36 C35 C39 C40 -51.8(4) . . . . ?
C42 C39 C40 C41 160.8(4) . . . . ?
C38 C39 C40 C41 -71.4(4) . . . . ?
C35 C39 C40 C41 31.4(4) . . . . ?
C39 C40 C41 C36 3.3(4) . . . . ?
C37 C36 C41 C40 70.4(4) . . . . ?
C35 C36 C41 C40 -37.3(4) . . . . ?
C38 C39 C42 S1 -86.7(4) . . . . ?
C35 C39 C42 S1 158.1(3) . . . . ?
C40 C39 C42 S1 36.3(5) . . . . ?
C44 C45 C46 C51 171.6(4) . . . . ?
C43 C45 C46 C51 -62.2(5) . . . . ?
C49 C45 C46 C51 54.9(4) . . . . ?
C44 C45 C46 C47 61.3(5) . . . . ?
C43 C45 C46 C47 -172.5(4) . . . . ?
C49 C45 C46 C47 -55.4(4) . . . . ?
C51 C46 C47 C48 -72.8(4) . . . . ?
C45 C46 C47 C48 34.8(4) . . . . ?
C46 C47 C48 O5 -178.9(4) . . . . ?
C46 C47 C48 C49 1.0(4) . . . . ?
O5 C48 C49 C50 -110.7(4) . . . . ?
C47 C48 C49 C50 69.3(4) . . . . ?
O5 C48 C49 C52 20.7(6) . . . . ?
C47 C48 C49 C52 -159.2(3) . . . . ?
O5 C48 C49 C45 143.9(4) . . . . ?
C47 C48 C49 C45 -36.1(4) . . . . ?
C44 C45 C49 C48 -63.9(4) . . . . ?
C43 C45 C49 C48 171.3(4) . . . . ?
C46 C45 C49 C48 54.1(3) . . . . ?
C44 C45 C49 C50 -171.1(3) . . . . ?
C43 C45 C49 C50 64.1(4) . . . . ?
C46 C45 C49 C50 -53.1(3) . . . . ?
C44 C45 C49 C52 58.3(5) . . . . ?
C43 C45 C49 C52 -66.5(5) . . . . ?
C46 C45 C49 C52 176.3(3) . . . . ?
C48 C49 C50 C51 -70.0(4) . . . . ?
C52 C49 C50 C51 161.5(3) . . . . ?
C45 C49 C50 C51 33.3(4) . . . . ?
C47 C46 C51 C50 70.8(4) . . . . ?
C45 C46 C51 C50 -36.4(4) . . . . ?
C49 C50 C51 C46 1.7(4) . . . . ?
C48 C49 C52 S2 -89.2(4) . . . . ?
C50 C49 C52 S2 34.7(5) . . . . ?
C45 C49 C52 S2 156.6(3) . . . . ?
C53 C55 C56 C57 -174.1(4) . . . . ?
C54 C55 C56 C57 60.8(5) . . . . ?
C59 C55 C56 C57 -55.1(4) . . . . ?
C53 C55 C56 C61 -62.9(5) . . . . ?
C54 C55 C56 C61 172.1(4) . . . . ?
C59 C55 C56 C61 56.2(4) . . . . ?
C61 C56 C57 C58 -71.9(4) . . . . ?
C55 C56 C57 C58 35.4(5) . . . . ?
C56 C57 C58 O9 179.6(5) . . . . ?
C56 C57 C58 C59 -0.8(5) . . . . ?
O9 C58 C59 C55 145.0(5) . . . . ?
C57 C58 C59 C55 -34.6(4) . . . . ?
O9 C58 C59 C62 20.6(7) . . . . ?
C57 C58 C59 C62 -159.0(4) . . . . ?
O9 C58 C59 C60 -109.6(5) . . . . ?
C57 C58 C59 C60 70.8(4) . . . . ?
C53 C55 C59 C58 170.5(4) . . . . ?
C54 C55 C59 C58 -64.5(4) . . . . ?
C56 C55 C59 C58 52.8(4) . . . . ?
C53 C55 C59 C62 -67.3(5) . . . . ?
C54 C55 C59 C62 57.6(5) . . . . ?
C56 C55 C59 C62 174.9(4) . . . . ?
C53 C55 C59 C60 63.8(5) . . . . ?
C54 C55 C59 C60 -171.3(4) . . . . ?
C56 C55 C59 C60 -53.9(4) . . . . ?
C58 C59 C60 C61 -70.4(5) . . . . ?
C55 C59 C60 C61 33.9(5) . . . . ?
C62 C59 C60 C61 163.2(4) . . . . ?
C57 C56 C61 C60 70.7(5) . . . . ?
C55 C56 C61 C60 -36.8(5) . . . . ?
C59 C60 C61 C56 2.2(5) . . . . ?
C58 C59 C62 S3 -114.6(4) . . . . ?
C55 C59 C62 S3 130.0(4) . . . . ?
C60 C59 C62 S3 7.4(6) . . . . ?
C63 C65 C66 C67 -174.9(4) . . . . ?
C64 C65 C66 C67 62.3(4) . . . . ?
C69 C65 C66 C67 -54.4(4) . . . . ?
C63 C65 C66 C71 -65.1(4) . . . . ?
C64 C65 C66 C71 172.2(4) . . . . ?
C69 C65 C66 C71 55.4(4) . . . . ?
C71 C66 C67 C68 -72.9(4) . . . . ?
C65 C66 C67 C68 33.5(4) . . . . ?
C66 C67 C68 O13 -178.1(4) . . . . ?
C66 C67 C68 C69 1.3(4) . . . . ?
O13 C68 C69 C72 11.9(6) . . . . ?
C67 C68 C69 C72 -167.5(3) . . . . ?
O13 C68 C69 C65 143.7(4) . . . . ?
C67 C68 C69 C65 -35.7(4) . . . . ?
O13 C68 C69 C70 -111.0(5) . . . . ?
C67 C68 C69 C70 69.6(4) . . . . ?
C63 C65 C69 C72 -70.2(5) . . . . ?
C64 C65 C69 C72 57.0(5) . . . . ?
C66 C65 C69 C72 174.1(4) . . . . ?
C63 C65 C69 C68 168.9(4) . . . . ?
C64 C65 C69 C68 -64.0(4) . . . . ?
C66 C65 C69 C68 53.1(3) . . . . ?
C63 C65 C69 C70 63.0(4) . . . . ?
C64 C65 C69 C70 -169.8(3) . . . . ?
C66 C65 C69 C70 -52.7(4) . . . . ?
C72 C69 C70 C71 170.1(4) . . . . ?
C68 C69 C70 C71 -71.7(4) . . . . ?
C65 C69 C70 C71 31.7(4) . . . . ?
C67 C66 C71 C70 69.9(4) . . . . ?
C65 C66 C71 C70 -37.4(4) . . . . ?
C69 C70 C71 C66 3.8(5) . . . . ?
C68 C69 C72 S4 174.4(3) . . . . ?
C65 C69 C72 S4 57.5(5) . . . . ?
C70 C69 C72 S4 -70.5(5) . . . . ?
C78 C73 C74 C75 1.0(7) . . . . ?
C73 C74 C75 C76 -0.6(7) . . . . ?
C74 C75 C76 C77 0.5(7) . . . . ?
C75 C76 C77 C78 -0.9(7) . . . . ?
C74 C73 C78 C77 -1.4(7) . . . . ?
C76 C77 C78 C73 1.3(7) . . . . ?
C84 C79 C80 C81 -1.6(10) . . . . ?
C79 C80 C81 C82 -0.3(11) . . . . ?
C80 C81 C82 C83 2.0(11) . . . . ?
C81 C82 C83 C84 -1.8(10) . . . . ?
C82 C83 C84 C79 -0.1(9) . . . . ?
C80 C79 C84 C83 1.8(9) . . . . ?
C90 C85 C86 C87 2.1(10) . . . . ?
C85 C86 C87 C88 -1.6(10) . . . . ?
C86 C87 C88 C89 -1.8(12) . . . . ?
C87 C88 C89 C90 4.8(15) . . . . ?
C88 C89 C90 C85 -4.5(14) . . . . ?
C86 C85 C90 C89 1.0(12) . . . . ?
C96 C91 C92 C93 0.2(11) . . . . ?
C91 C92 C93 C94 0.3(11) . . . . ?
C92 C93 C94 C95 -1.2(11) . . . . ?
C93 C94 C95 C96 1.8(11) . . . . ?
C94 C95 C96 C91 -1.3(12) . . . . ?
C92 C91 C96 C95 0.3(12) . . . . ?
C102 C97 C98 C99 -0.2(11) . . . . ?
C97 C98 C99 C100 -0.2(11) . . . . ?
C98 C99 C100 C101 1.7(14) . . . . ?
C99 C100 C101 C102 -2.8(16) . . . . ?
C98 C97 C102 C101 -1.0(13) . . . . ?
C100 C101 C102 C97 2.5(16) . . . . ?
C39 C42 S1 O3 49.4(3) . . . . ?
C39 C42 S1 O4 169.7(3) . . . . ?
C39 C42 S1 O2 -71.9(3) . . . . ?
C49 C52 S2 O7 51.8(3) . . . . ?
C49 C52 S2 O6 -69.4(3) . . . . ?
C49 C52 S2 O8 172.4(3) . . . . ?
C59 C62 S3 O10 -58.7(4) . . . . ?
C59 C62 S3 O12 -178.7(3) . . . . ?
C59 C62 S3 O11 62.0(4) . . . . ?
C69 C72 S4 O15 172.1(3) . . . . ?
C69 C72 S4 O14 51.5(4) . . . . ?
C69 C72 S4 O16 -68.8(3) . . . . ?

loop_
_platon_squeeze_void_nr
_platon_squeeze_void_average_x
_platon_squeeze_void_average_y
_platon_squeeze_void_average_z
_platon_squeeze_void_volume
_platon_squeeze_void_count_electrons
1 -0.213 0.688 0.193 312.4 53.3
